data_4077269
loop_
_publ_author_name
'Schmidt, Joseph A. R.'
'Chmura, Stephen A.'
'Arnold, John'

_publ_section_title
;
 Alkyl and Alkylidene Tantalum&#x2212;Lithium Complexes Supported by an
 Anionic Triazacyclononane Ligand
;
_journal_issue 6
_journal_name_full Organometallics
_journal_page_first 1062
_journal_paper_doi 10.1021/om0010621
_journal_volume 20
_journal_year 2001
_chemical_formula_moiety 'C32 H64 Li N4 Si2 Ta '
_chemical_formula_sum 'C32 H64 Li N4 Si2 Ta'
_chemical_formula_weight 748.94
_space_group_IT_number 14
_symmetry_cell_setting monoclinic
_symmetry_Int_Tables_number 14
_symmetry_space_group_name_Hall '-P 2ybc'
_symmetry_space_group_name_H-M 'P 1 21/c 1'
_audit_creation_date 'Fri Jan 26 14:18:22 2001'
_audit_creation_method 'by teXsan'
_cell_angle_alpha 90
_cell_angle_beta 103.789(2)
_cell_angle_gamma 90
_cell_formula_units_Z 4
_cell_length_a 10.572(1)
_cell_length_b 18.131(2)
_cell_length_c 20.524(2)
_cell_measurement_reflns_used 2045
_cell_measurement_temperature 154.2
_cell_measurement_theta_max 45.0
_cell_measurement_theta_min 3.0
_cell_volume 3820.7(7)
_computing_cell_refinement 'Bruker SAINT v5.04'
_computing_data_collection 'Bruker SMART v5.052d'
_computing_data_reduction 'Bruker SAINT v5.04'
_computing_publication_material teXsan
_computing_structure_refinement teXsan
_computing_structure_solution SIR92
_diffrn_ambient_temperature 154.2
_diffrn_measurement_device_type 'SMART CCD'
_diffrn_measurement_method \w-scan
_diffrn_radiation_monochromator graphite
_diffrn_radiation_source 'X-ray tube'
_diffrn_radiation_type MoK\a
_diffrn_radiation_wavelength 0.7107
_diffrn_reflns_av_R_equivalents 0.1132
_diffrn_reflns_limit_h_max 11
_diffrn_reflns_limit_h_min -6
_diffrn_reflns_limit_k_max 19
_diffrn_reflns_limit_k_min -20
_diffrn_reflns_limit_l_max 22
_diffrn_reflns_limit_l_min -22
_diffrn_reflns_number 15722
_diffrn_reflns_theta_max 23.27
_diffrn_reflns_theta_min 1.5
_exptl_absorpt_coefficient_mu 2.960
_exptl_absorpt_correction_T_max 0.923
_exptl_absorpt_correction_T_min 0.797
_exptl_absorpt_correction_type psi-scan
_exptl_crystal_colour yellow
_exptl_crystal_density_diffrn 1.302
_exptl_crystal_density_method 'not measured'
_exptl_crystal_description plate
_exptl_crystal_F_000 1552.00
_exptl_crystal_size_max 0.15
_exptl_crystal_size_mid 0.14
_exptl_crystal_size_min 0.03
_refine_diff_density_max 1.63
_refine_diff_density_min -1.16
_refine_ls_extinction_coef 0.00000
_refine_ls_extinction_method none
_refine_ls_goodness_of_fit_obs 1.780
_refine_ls_hydrogen_treatment constr
_refine_ls_matrix_type full
_refine_ls_number_parameters 159
_refine_ls_number_reflns 2030
_refine_ls_number_restraints 0
_refine_ls_R_factor_all 0.169
_refine_ls_R_factor_obs 0.0614
_refine_ls_shift/esd_max 0.0000
_refine_ls_structure_factor_coef F
_refine_ls_weighting_scheme sigma
_refine_ls_wR_factor_obs 0.0894
_reflns_number_observed 2030
_reflns_number_total 5684
_reflns_observed_criterion I>3.00sigma
_cod_data_source_file om0010621.cif
_cod_data_source_block (MeSiCH2)(ArN=)Ta(CHSiMe3)(iPr2-TACN)Li
_cod_original_cell_volume 3820.6(7)
_cod_original_sg_symbol_H-M 'P 21/c     '
_cod_original_formula_sum 'C32 H64 Li N4 Si2 Ta '
_cod_database_code 4077269

loop_
_symmetry_equiv_pos_as_xyz
'   +x,   +y,   +z'
'   -x,1/2+y,1/2-z'
'   -x,   -y,   -z'
'   +x,1/2-y,1/2+z'

loop_
_atom_site_aniso_label
_atom_site_aniso_U_11
_atom_site_aniso_U_22
_atom_site_aniso_U_33
_atom_site_aniso_U_12
_atom_site_aniso_U_13
_atom_site_aniso_U_23
Ta(1) 0.0190(7) 0.0185(8) 0.0253(7) 0.003(1) 0.0061(5) 0.001(1)
Si(1) 0.033(8) 0.036(7) 0.040(8) -0.006(6) 0.014(6) -0.007(6)
Si(2) 0.029(8) 0.024(7) 0.038(8) 0.000(6) 0.010(6) 0.003(6)

loop_
_atom_site_label
_atom_site_fract_x
_atom_site_fract_y
_atom_site_fract_z
_atom_site_U_iso_or_equiv
_atom_site_thermal_displace_type
Ta(1) 0.6528(2) 0.23845(7) 0.38065(8) 0.0210(4) Uij
Si(1) 0.334(1) 0.1724(6) 0.3026(6) 0.035(4) Uij
Si(2) 0.821(1) 0.4017(5) 0.4011(6) 0.029(4) Uij
N(1) 0.627(2) 0.235(1) 0.461(1) 0.021(6) Uij
N(2) 0.815(2) 0.182(1) 0.370(1) 0.023(8) Uij
N(3) 0.788(3) 0.019(1) 0.377(1) 0.027(8) Uij
N(4) 0.776(2) 0.085(1) 0.249(1) 0.017(7) Uij
C(1) 0.518(3) 0.189(2) 0.315(2) 0.024(9) Uij
C(2) 0.291(4) 0.136(2) 0.381(2) 0.05(1) Uij
C(3) 0.232(3) 0.258(2) 0.275(2) 0.05(1) Uij
C(4) 0.257(4) 0.104(2) 0.235(2) 0.07(1) Uij
C(5) 0.678(3) 0.357(2) 0.356(2) 0.03(1) Uij
C(6) 0.792(4) 0.491(2) 0.437(2) 0.04(1) Uij
C(7) 0.913(3) 0.344(2) 0.474(2) 0.028(10) Uij
C(8) 0.938(4) 0.420(2) 0.343(2) 0.06(1) Uij
C(9) 0.583(2) 0.233(1) 0.5234(8) 0.035 Uij
C(10) 0.464(2) 0.266(1) 0.5241(8) 0.035 Uij
C(11) 0.418(2) 0.265(1) 0.582(1) 0.035 Uij
C(12) 0.492(2) 0.231(1) 0.6402(8) 0.035 Uij
C(13) 0.611(2) 0.198(1) 0.6395(9) 0.035 Uij
C(14) 0.656(2) 0.199(1) 0.581(1) 0.035 Uij
C(15) 0.375(4) 0.312(2) 0.462(2) 0.05(1) Uij
C(16) 0.441(4) 0.389(2) 0.461(2) 0.07(1) Uij
C(17) 0.235(4) 0.318(2) 0.459(2) 0.06(1) Uij
C(18) 0.793(4) 0.164(2) 0.585(2) 0.04(1) Uij
C(19) 0.902(3) 0.205(2) 0.632(2) 0.04(1) Uij
C(20) 0.786(4) 0.081(2) 0.603(2) 0.05(1) Uij
C(21) 0.909(3) 0.135(2) 0.420(2) 0.026(10) Uij
C(22) 0.852(4) 0.064(2) 0.436(2) 0.04(1) Uij
C(23) 0.872(3) -0.008(2) 0.335(2) 0.021(9) Uij
C(24) 0.828(4) 0.007(2) 0.263(2) 0.05(1) Uij
C(25) 0.889(3) 0.138(2) 0.268(2) 0.028(10) Uij
C(26) 0.854(3) 0.203(2) 0.308(2) 0.03(1) Uij
C(27) 0.712(4) -0.043(2) 0.394(2) 0.07(1) Uij
C(28) 0.785(4) -0.093(2) 0.450(2) 0.06(1) Uij
C(29) 0.581(5) -0.017(3) 0.409(2) 0.09(2) Uij
C(30) 0.703(4) 0.095(2) 0.181(2) 0.04(1) Uij
C(31) 0.569(4) 0.062(2) 0.171(2) 0.05(1) Uij
C(32) 0.778(4) 0.073(2) 0.128(2) 0.06(1) Uij
Li(1) 0.662(5) 0.098(3) 0.318(3) 0.02(1) Uij
H(1) 0.520 0.214 0.275 0.028 Uij
H(2) 0.241 0.093 0.371 0.054 Uij
H(3) 0.241 0.173 0.397 0.054 Uij
H(4) 0.368 0.127 0.414 0.054 Uij
H(5) 0.277 0.300 0.296 0.066 Uij
H(6) 0.151 0.253 0.287 0.066 Uij
H(7) 0.217 0.263 0.228 0.066 Uij
H(8) 0.168 0.099 0.234 0.075 Uij
H(9) 0.267 0.122 0.193 0.075 Uij
H(10) 0.301 0.058 0.244 0.075 Uij
H(11) 0.679 0.359 0.310 0.040 Uij
H(12) 0.607 0.383 0.364 0.040 Uij
H(13) 0.724 0.516 0.407 0.045 Uij
H(14) 0.767 0.483 0.478 0.045 Uij
H(15) 0.869 0.520 0.445 0.045 Uij
H(16) 0.860 0.334 0.504 0.033 Uij
H(17) 0.990 0.369 0.496 0.033 Uij
H(18) 0.938 0.298 0.457 0.033 Uij
H(19) 1.019 0.439 0.368 0.065 Uij
H(20) 0.955 0.375 0.322 0.065 Uij
H(21) 0.901 0.454 0.309 0.065 Uij
H(22) 0.358 0.293 0.592 0.091 Uij
H(23) 0.492 0.236 0.686 0.091 Uij
H(24) 0.682 0.176 0.676 0.091 Uij
H(25) 0.382 0.288 0.422 0.051 Uij
H(26) 0.400 0.415 0.421 0.080 Uij
H(27) 0.434 0.417 0.499 0.080 Uij
H(28) 0.531 0.383 0.462 0.080 Uij
H(29) 0.198 0.270 0.459 0.070 Uij
H(30) 0.191 0.344 0.420 0.070 Uij
H(31) 0.222 0.344 0.497 0.070 Uij
H(32) 0.814 0.166 0.541 0.049 Uij
H(33) 0.869 0.248 0.648 0.050 Uij
H(34) 0.939 0.174 0.669 0.050 Uij
H(35) 0.968 0.218 0.610 0.050 Uij
H(36) 0.729 0.076 0.633 0.057 Uij
H(37) 0.869 0.063 0.625 0.057 Uij
H(38) 0.752 0.053 0.564 0.057 Uij
H(39) 0.939 0.162 0.460 0.031 Uij
H(40) 0.981 0.124 0.401 0.031 Uij
H(41) 0.789 0.075 0.461 0.047 Uij
H(42) 0.920 0.036 0.463 0.047 Uij
H(43) 0.955 0.016 0.350 0.023 Uij
H(44) 0.882 -0.059 0.341 0.023 Uij
H(45) 0.898 -0.001 0.242 0.057 Uij
H(46) 0.759 -0.027 0.245 0.057 Uij
H(47) 0.910 0.156 0.228 0.035 Uij
H(48) 0.961 0.112 0.295 0.035 Uij
H(49) 0.783 0.228 0.280 0.039 Uij
H(50) 0.927 0.234 0.319 0.039 Uij
H(51) 0.690 -0.072 0.356 0.081 Uij
H(52) 0.863 -0.112 0.438 0.074 Uij
H(53) 0.733 -0.133 0.456 0.074 Uij
H(54) 0.813 -0.066 0.491 0.074 Uij
H(55) 0.531 -0.060 0.416 0.099 Uij
H(56) 0.595 0.013 0.447 0.099 Uij
H(57) 0.531 0.009 0.371 0.099 Uij
H(58) 0.686 0.147 0.175 0.045 Uij
H(59) 0.577 0.009 0.171 0.065 Uij
H(60) 0.530 0.076 0.206 0.065 Uij
H(61) 0.515 0.077 0.129 0.065 Uij
H(62) 0.852 0.106 0.133 0.074 Uij
H(63) 0.812 0.024 0.138 0.074 Uij
H(64) 0.726 0.076 0.085 0.074 Uij

loop_
_atom_type_symbol
_atom_type_oxidation_number
_atom_type_number_in_cell
_atom_type_scat_dispersion_real
_atom_type_scat_dispersion_imag
_atom_type_scat_source
Si 0 8 0.082 0.070 'International Tables'
N 0 16 0.006 0.003 'International Tables'
H 0 256 0.000 0.000 'International Tables'
C 0 128 0.003 0.002 'International Tables'
Ta 0 4 -0.705 6.523 'International Tables'
Li 0 4 0.000 0.000 'International Tables'

loop_
_geom_angle_atom_site_label_1
_geom_angle_atom_site_label_2
_geom_angle_atom_site_label_3
_geom_angle
_geom_angle_publ_flag
N(1) Ta(1) N(2) 113(1) yes
N(1) Ta(1) C(1) 112(1) yes
N(1) Ta(1) C(5) 108(1) yes
N(1) Ta(1) Li(1) 114(1) yes
N(2) Ta(1) C(1) 100(1) yes
N(2) Ta(1) C(5) 108(1) yes
N(2) Ta(1) Li(1) 52(1) yes
C(1) Ta(1) C(5) 113(1) yes
C(1) Ta(1) Li(1) 51(1) yes
C(5) Ta(1) Li(1) 137(1) yes
C(1) Si(1) C(2) 112(1) yes
C(1) Si(1) C(3) 113(1) yes
C(1) Si(1) C(4) 116(1) yes
C(2) Si(1) C(3) 107(1) yes
C(2) Si(1) C(4) 104(1) yes
C(3) Si(1) C(4) 101(1) yes
C(5) Si(2) C(6) 114(1) yes
C(5) Si(2) C(7) 111(1) yes
C(5) Si(2) C(8) 110(1) yes
C(6) Si(2) C(7) 106(1) yes
C(6) Si(2) C(8) 106(1) yes
C(7) Si(2) C(8) 107(1) yes
Ta(1) N(1) C(9) 170(1) yes
Ta(1) N(2) C(21) 130(2) yes
Ta(1) N(2) C(26) 111(1) yes
Ta(1) N(2) Li(1) 82(1) yes
C(21) N(2) C(26) 116(2) yes
C(21) N(2) Li(1) 102(2) yes
C(26) N(2) Li(1) 94(2) yes
C(22) N(3) C(23) 116(2) yes
C(22) N(3) C(27) 112(2) yes
C(22) N(3) Li(1) 100(2) yes
C(23) N(3) C(27) 110(2) yes
C(23) N(3) Li(1) 105(2) yes
C(27) N(3) Li(1) 110(2) yes
C(24) N(4) C(25) 108(2) yes
C(24) N(4) C(30) 112(2) yes
C(24) N(4) Li(1) 102(2) yes
C(25) N(4) C(30) 112(2) yes
C(25) N(4) Li(1) 107(2) yes
C(30) N(4) Li(1) 112(2) yes
Ta(1) C(1) Si(1) 135(1) yes
Ta(1) C(1) Li(1) 86(1) yes
Si(1) C(1) Li(1) 123(2) yes
Ta(1) C(5) Si(2) 116(1) yes
C(16) C(15) C(17) 111(3) yes
C(16) C(15) C(10) 106(2) yes
C(17) C(15) C(10) 117(3) yes
C(19) C(18) C(20) 113(2) yes
C(19) C(18) C(14) 112(2) yes
C(20) C(18) C(14) 107(2) yes
N(2) C(21) C(22) 113(2) yes
N(3) C(22) C(21) 114(3) yes
N(3) C(23) C(24) 116(2) yes
N(4) C(24) C(23) 111(2) yes
N(4) C(25) C(26) 110(2) yes
N(2) C(26) C(25) 114(2) yes
N(3) C(27) C(28) 115(3) yes
N(3) C(27) C(29) 112(3) yes
C(28) C(27) C(29) 110(3) yes
N(4) C(30) C(31) 110(3) yes
N(4) C(30) C(32) 113(3) yes
C(31) C(30) C(32) 115(3) yes
Ta(1) Li(1) N(2) 45(1) yes
Ta(1) Li(1) N(3) 115(2) yes
Ta(1) Li(1) N(4) 119(2) yes
Ta(1) Li(1) C(1) 42(1) yes
N(2) Li(1) N(3) 84(1) yes
N(2) Li(1) N(4) 86(2) yes
N(2) Li(1) C(1) 85(2) yes
N(3) Li(1) N(4) 85(2) yes
N(3) Li(1) C(1) 147(3) yes
N(4) Li(1) C(1) 124(2) yes
N(1) C(9) C(10) 118(1) yes
N(1) C(9) C(14) 121(1) yes
C(10) C(9) C(14) 119(1) yes
C(15) C(10) C(9) 124(2) yes
C(15) C(10) C(11) 115(2) yes
C(9) C(10) C(11) 119(1) yes
C(10) C(11) C(12) 120(1) yes
C(11) C(12) C(13) 119(1) yes
C(12) C(13) C(14) 119(1) yes
C(18) C(14) C(9) 122(2) yes
C(18) C(14) C(13) 117(2) yes
C(9) C(14) C(13) 120(1) yes

loop_
_geom_bond_atom_site_label_1
_geom_bond_atom_site_label_2
_geom_bond_distance
_geom_bond_publ_flag
Ta(1) N(1) 1.73(2) yes
Ta(1) N(2) 2.05(3) yes
Ta(1) C(1) 1.93(3) yes
Ta(1) C(5) 2.24(3) yes
Ta(1) Li(1) 2.86(5) yes
Si(1) C(1) 1.93(4) yes
Si(1) C(2) 1.89(4) yes
Si(1) C(3) 1.89(4) yes
Si(1) C(4) 1.90(4) yes
Si(2) C(5) 1.77(3) yes
Si(2) C(6) 1.84(4) yes
Si(2) C(7) 1.89(3) yes
Si(2) C(8) 1.93(5) yes
N(1) C(9) 1.47(3) yes
N(2) C(21) 1.51(4) yes
N(2) C(26) 1.48(5) yes
N(2) Li(1) 2.29(6) yes
N(3) C(22) 1.49(4) yes
N(3) C(23) 1.45(5) yes
N(3) C(27) 1.47(5) yes
N(3) Li(1) 2.14(6) yes
N(4) C(24) 1.53(4) yes
N(4) C(25) 1.50(4) yes
N(4) C(30) 1.43(4) yes
N(4) Li(1) 2.09(7) yes
C(1) Li(1) 2.23(6) yes
C(15) C(16) 1.56(6) yes
C(15) C(17) 1.47(6) yes
C(15) C(10) 1.63(4) yes
C(18) C(19) 1.52(5) yes
C(18) C(20) 1.57(5) yes
C(18) C(14) 1.56(4) yes
C(21) C(22) 1.49(5) yes
C(23) C(24) 1.46(5) yes
C(25) C(26) 1.53(5) yes
C(27) C(28) 1.52(5) yes
C(27) C(29) 1.55(7) yes
C(30) C(31) 1.51(6) yes
C(30) C(32) 1.54(6) yes
C(9) C(10) 1.39(3) yes
C(9) C(14) 1.39(3) yes
C(10) C(11) 1.39(3) yes
C(11) C(12) 1.39(3) yes
C(12) C(13) 1.39(3) yes
C(13) C(14) 1.39(3) yes
